data_7036758
loop_
_publ_author_name
'Maderlehner, Sebastian'
'Leitl, Markus J.'
'Yersin, Hartmut'
'Pfitzner, Arno'

_publ_section_title
;
 Halocuprate(i) zigzag chain structures with N-methylated DABCO cations -
 bright metal-centered luminescence and thermally activated color shifts.
;
_journal_issue 44
_journal_name_full 'Dalton transactions (Cambridge, England : 2003)'
_journal_page_first 19305
_journal_page_last 19313
_journal_paper_doi 10.1039/c5dt02709h
_journal_volume 44
_journal_year 2015
_chemical_formula_moiety 'C8 H18 Br4 Cu2 N2'
_chemical_formula_sum 'C8 H18 Br4 Cu2 N2'
_chemical_formula_weight 588.96
_chemical_name_systematic '1,4-dimethyl-1,4-diazoniabicyclo[2.2.2]octane catena-tetra-\m-bromodicuprate(I)'
_chemical_properties_physical Air-sensitive
_space_group_IT_number 14
_symmetry_cell_setting monoclinic
_symmetry_space_group_name_Hall '-P 2yn'
_symmetry_space_group_name_H-M 'P 1 21/n 1'
_atom_sites_solution_hydrogens geom
_atom_sites_solution_primary direct
_atom_sites_solution_secondary difmap
_audit_creation_method SHELXL-97
_audit_update_record
;
2015-09-07 deposited with the CCDC.
2015-10-01 downloaded from the CCDC.
;
_cell_angle_alpha 90.00
_cell_angle_beta 93.93(2)
_cell_angle_gamma 90.00
_cell_formula_units_Z 4
_cell_length_a 9.169(4)
_cell_length_b 10.916(6)
_cell_length_c 15.349(6)
_cell_measurement_reflns_used 2000
_cell_measurement_temperature 293(2)
_cell_measurement_theta_max 52.0
_cell_measurement_theta_min 4.0
_cell_volume 1532.7(12)
_computing_data_collection 'X-Area 1.26.6.1, STOE & Cie GmbH'
_computing_molecular_graphics 'Endeavour, Version 1.7e, Crystal Impact GbR, Bonn, 2010'
_computing_publication_material 'WinGX 1.80.03, L. Farrugia, J. Appl. Crystallogr. 1999, 32, 837-838'
_computing_structure_refinement 'SHELXL-97 (Sheldrick, 1997)'
_computing_structure_solution 'SHELXS-97 (Sheldrick, 1990)'
_diffrn_ambient_temperature 293(2)
_diffrn_measured_fraction_theta_full 0.991
_diffrn_measured_fraction_theta_max 0.991
_diffrn_measurement_device_type 'STOE IPDS I'
_diffrn_measurement_method 'rotation method'
_diffrn_radiation_monochromator graphite
_diffrn_radiation_source 'fine-focus sealed tube'
_diffrn_radiation_type MoK\a
_diffrn_radiation_wavelength 0.71073
_diffrn_reflns_av_R_equivalents 0.0501
_diffrn_reflns_av_unetI/netI 0.0286
_diffrn_reflns_limit_h_max 11
_diffrn_reflns_limit_h_min -11
_diffrn_reflns_limit_k_max 13
_diffrn_reflns_limit_k_min -13
_diffrn_reflns_limit_l_max 18
_diffrn_reflns_limit_l_min -18
_diffrn_reflns_number 18384
_diffrn_reflns_theta_full 25.49
_diffrn_reflns_theta_max 25.49
_diffrn_reflns_theta_min 2.29
_exptl_absorpt_coefficient_mu 13.180
_exptl_absorpt_correction_T_max 0.5900
_exptl_absorpt_correction_T_min 0.4752
_exptl_absorpt_correction_type numerical
_exptl_absorpt_process_details 'X-RED32, STOE & Cie GmbH, Darmstadt, 2004, X-SHAPE, STOE & Cie GmbH, Darmstadt, 1999'
_exptl_crystal_colour colourless
_exptl_crystal_density_diffrn 2.552
_exptl_crystal_density_method 'not measured'
_exptl_crystal_description rod
_exptl_crystal_F_000 1112
_exptl_crystal_preparation Luminescent
_exptl_crystal_recrystallization_method 'solvothermal synthesis'
_exptl_crystal_size_max 0.2
_exptl_crystal_size_mid 0.1
_exptl_crystal_size_min 0.07
_refine_diff_density_max 0.628
_refine_diff_density_min -0.483
_refine_diff_density_rms 0.122
_refine_ls_extinction_method none
_refine_ls_goodness_of_fit_ref 1.040
_refine_ls_hydrogen_treatment mixed
_refine_ls_matrix_type full
_refine_ls_number_parameters 199
_refine_ls_number_reflns 2821
_refine_ls_number_restraints 0
_refine_ls_restrained_S_all 1.040
_refine_ls_R_factor_all 0.0457
_refine_ls_R_factor_gt 0.0326
_refine_ls_shift/su_max 0.004
_refine_ls_shift/su_mean 0.000
_refine_ls_structure_factor_coef Fsqd
_refine_ls_weighting_details 'calc w=1/[\s^2^(Fo^2^)+(0.0394P)^2^+0.0000P] where P=(Fo^2^+2Fc^2^)/3'
_refine_ls_weighting_scheme calc
_refine_ls_wR_factor_gt 0.0665
_refine_ls_wR_factor_ref 0.0698
_reflns_number_gt 2285
_reflns_number_total 2821
_reflns_threshold_expression >2sigma(I)
_cod_data_source_file c5dt02709h2.cif
_cod_data_source_block shelxl
_cod_depositor_comments 'Adding full bibliography for 7036758--7036759.cif.'
_cod_database_code 7036758

loop_
_symmetry_equiv_pos_as_xyz
'x, y, z'
'-x+1/2, y+1/2, -z+1/2'
'-x, -y, -z'
'x-1/2, -y-1/2, z-1/2'

loop_
_atom_site_label
_atom_site_type_symbol
_atom_site_fract_x
_atom_site_fract_y
_atom_site_fract_z
_atom_site_U_iso_or_equiv
_atom_site_adp_type
_atom_site_occupancy
_atom_site_symmetry_multiplicity
_atom_site_calc_flag
Br1 Br 0.59563(5) 0.53235(4) 0.80909(3) 0.03661(14) Uani 1 1 d
Br2 Br 0.49215(5) 0.21012(5) 0.69170(3) 0.03662(13) Uani 1 1 d
Br3 Br 0.73640(5) 0.71579(5) 0.59366(3) 0.03546(13) Uani 1 1 d
Br4 Br 0.58542(5) 0.88644(5) 0.82436(3) 0.03606(14) Uani 1 1 d
Cu1 Cu 0.81121(8) 0.58366(7) 0.72562(5) 0.0526(2) Uani 1 1 d
Cu2 Cu 0.79448(9) 0.83395(7) 0.73467(5) 0.0530(2) Uani 1 1 d
N1 N 0.2792(4) 0.6429(4) 0.5895(3) 0.0344(9) Uani 1 1 d
N2 N 0.2433(4) 0.8722(4) 0.5643(3) 0.0325(9) Uani 1 1 d
C1 C 0.3348(6) 0.7142(5) 0.6692(3) 0.0369(11) Uani 1 1 d
H1A H 0.435(6) 0.706(5) 0.663(3) 0.035 Uiso 1 1 d
H1B H 0.277(6) 0.676(5) 0.722(3) 0.035 Uiso 1 1 d
C2 C 0.2887(7) 0.8479(5) 0.6588(3) 0.0397(12) Uani 1 1 d
H2A H 0.197(6) 0.876(5) 0.696(3) 0.035 Uiso 1 1 d
H2B H 0.349(6) 0.895(5) 0.675(4) 0.035 Uiso 1 1 d
C3 C 0.3612(6) 0.6841(6) 0.5124(3) 0.0376(12) Uani 1 1 d
H3A H 0.310(6) 0.650(5) 0.468(4) 0.035 Uiso 1 1 d
H3B H 0.450(7) 0.663(5) 0.531(4) 0.035 Uiso 1 1 d
C4 C 0.3586(6) 0.8233(6) 0.5083(4) 0.0438(13) Uani 1 1 d
H4A H 0.347(6) 0.844(5) 0.460(4) 0.035 Uiso 1 1 d
H4B H 0.452(6) 0.850(5) 0.534(4) 0.035 Uiso 1 1 d
C5 C 0.1199(5) 0.6712(5) 0.5707(4) 0.0355(11) Uani 1 1 d
H5A H 0.082(6) 0.620(5) 0.524(4) 0.035 Uiso 1 1 d
H5B H 0.072(6) 0.661(5) 0.621(4) 0.035 Uiso 1 1 d
C6 C 0.1028(5) 0.8056(5) 0.5419(4) 0.0367(11) Uani 1 1 d
H6A H 0.096(6) 0.808(5) 0.482(4) 0.035 Uiso 1 1 d
H6B H 0.033(6) 0.847(5) 0.571(3) 0.035 Uiso 1 1 d
C7 C 0.2998(8) 0.5073(6) 0.6050(5) 0.0517(15) Uani 1 1 d
H7A H 0.271(7) 0.451(6) 0.549(4) 0.050 Uiso 1 1 d
H7B H 0.234(7) 0.477(6) 0.653(4) 0.050 Uiso 1 1 d
H7C H 0.385(8) 0.494(6) 0.623(4) 0.050 Uiso 1 1 d
C8 C 0.2251(7) 0.0079(5) 0.5489(4) 0.0436(13) Uani 1 1 d
H8A H 0.196(7) 0.021(6) 0.494(5) 0.050 Uiso 1 1 d
H8B H 0.165(7) 0.039(6) 0.587(4) 0.050 Uiso 1 1 d
H8C H 0.301(7) 0.054(6) 0.558(4) 0.050 Uiso 1 1 d

loop_
_atom_site_aniso_label
_atom_site_aniso_U_11
_atom_site_aniso_U_22
_atom_site_aniso_U_33
_atom_site_aniso_U_23
_atom_site_aniso_U_13
_atom_site_aniso_U_12
Br1 0.0379(3) 0.0342(3) 0.0385(3) 0.0041(2) 0.0081(2) 0.0010(2)
Br2 0.0316(2) 0.0464(3) 0.0320(2) -0.0023(2) 0.00275(18) 0.0007(2)
Br3 0.0301(2) 0.0426(3) 0.0331(2) 0.0007(2) -0.00207(18) -0.0032(2)
Br4 0.0360(3) 0.0371(3) 0.0350(3) 0.0004(2) 0.0012(2) 0.0011(2)
Cu1 0.0535(4) 0.0470(4) 0.0588(4) 0.0040(3) 0.0139(4) -0.0010(3)
Cu2 0.0565(4) 0.0461(4) 0.0575(4) -0.0028(3) 0.0110(4) -0.0014(3)
N1 0.030(2) 0.039(2) 0.034(2) -0.0016(18) 0.0003(17) 0.0028(18)
N2 0.0244(19) 0.044(2) 0.0291(19) 0.0017(18) 0.0009(16) 0.0008(18)
C1 0.034(3) 0.048(3) 0.028(2) -0.003(2) -0.002(2) 0.004(2)
C2 0.045(3) 0.046(3) 0.026(2) -0.002(2) -0.010(2) -0.003(3)
C3 0.026(2) 0.059(4) 0.027(2) -0.009(2) 0.0014(19) -0.002(2)
C4 0.036(3) 0.060(4) 0.038(3) 0.007(3) 0.017(2) -0.002(3)
C5 0.027(2) 0.044(3) 0.036(3) -0.002(2) 0.004(2) -0.002(2)
C6 0.024(2) 0.047(3) 0.039(3) -0.001(2) 0.003(2) 0.001(2)
C7 0.052(4) 0.041(3) 0.061(4) 0.002(3) -0.002(3) 0.008(3)
C8 0.047(3) 0.037(3) 0.046(3) 0.008(3) 0.002(3) -0.007(2)

loop_
_atom_type_symbol
_atom_type_description
_atom_type_scat_dispersion_real
_atom_type_scat_dispersion_imag
_atom_type_scat_source
C C 0.0033 0.0016 'International Tables Vol C Tables 4.2.6.8 and 6.1.1.4'
H H 0.0000 0.0000 'International Tables Vol C Tables 4.2.6.8 and 6.1.1.4'
N N 0.0061 0.0033 'International Tables Vol C Tables 4.2.6.8 and 6.1.1.4'
Cu Cu 0.3201 1.2651 'International Tables Vol C Tables 4.2.6.8 and 6.1.1.4'
Br Br -0.2901 2.4595 'International Tables Vol C Tables 4.2.6.8 and 6.1.1.4'

loop_
_geom_angle_atom_site_label_1
_geom_angle_atom_site_label_2
_geom_angle_atom_site_label_3
_geom_angle
_geom_angle_site_symmetry_1
_geom_angle_site_symmetry_3
Cu1 Br1 Cu2 73.03(4) . 2_646
Cu1 Br2 Cu2 64.79(4) 2_646 2_646
Cu1 Br3 Cu2 65.20(4) . .
Cu1 Br4 Cu2 72.95(4) 2_656 .
Br1 Cu1 Br4 107.20(4) . 2_646
Br1 Cu1 Br2 115.22(4) . 2_656
Br4 Cu1 Br2 110.55(4) 2_646 2_656
Br1 Cu1 Br3 110.91(4) . .
Br4 Cu1 Br3 109.40(4) 2_646 .
Br2 Cu1 Br3 103.49(4) 2_656 .
Br1 Cu1 Cu2 98.56(3) . .
Br4 Cu1 Cu2 154.14(4) 2_646 .
Br2 Cu1 Cu2 58.21(3) 2_656 .
Br3 Cu1 Cu2 57.44(3) . .
Br1 Cu1 Cu2 53.61(2) . 2_646
Br4 Cu1 Cu2 53.64(4) 2_646 2_646
Br2 Cu1 Cu2 128.80(4) 2_656 2_646
Br3 Cu1 Cu2 127.60(4) . 2_646
Cu2 Cu1 Cu2 152.17(3) . 2_646
Br1 Cu2 Br4 106.71(4) 2_656 .
Br1 Cu2 Br3 105.98(4) 2_656 .
Br4 Cu2 Br3 117.43(4) . .
Br1 Cu2 Br2 105.35(4) 2_656 2_656
Br4 Cu2 Br2 117.81(4) . 2_656
Br3 Cu2 Br2 102.46(4) . 2_656
Br1 Cu2 Cu1 145.60(4) 2_656 .
Br4 Cu2 Cu1 107.69(3) . .
Br3 Cu2 Cu1 57.36(3) . .
Br2 Cu2 Cu1 57.00(3) 2_656 .
Br1 Cu2 Cu1 53.36(4) 2_656 2_656
Br4 Cu2 Cu1 53.40(2) . 2_656
Br3 Cu2 Cu1 125.99(4) . 2_656
Br2 Cu2 Cu1 129.83(4) 2_656 2_656
Cu1 Cu2 Cu1 161.00(3) . 2_656
C5 N1 C7 110.0(5) . .
C5 N1 C1 108.7(4) . .
C7 N1 C1 110.3(4) . .
C5 N1 C3 108.5(4) . .
C7 N1 C3 110.6(4) . .
C1 N1 C3 108.8(4) . .
C6 N2 C4 108.8(4) . .
C6 N2 C2 108.2(4) . .
C4 N2 C2 109.2(4) . .
C6 N2 C8 110.9(4) . 1_565
C4 N2 C8 109.5(4) . 1_565
C2 N2 C8 110.2(4) . 1_565
N1 C1 C2 109.4(4) . .
N2 C2 C1 109.0(4) . .
N1 C3 C4 108.8(4) . .
N2 C4 C3 109.9(4) . .
N1 C5 C6 109.3(4) . .
N2 C6 C5 109.1(4) . .

loop_
_geom_bond_atom_site_label_1
_geom_bond_atom_site_label_2
_geom_bond_distance
_geom_bond_site_symmetry_2
Br1 Cu1 2.4919(12) .
Br1 Cu2 2.5000(14) 2_646
Br2 Cu1 2.5403(12) 2_646
Br2 Cu2 2.5747(13) 2_646
Br3 Cu1 2.5422(12) .
Br3 Cu2 2.5443(12) .
Br4 Cu1 2.4943(14) 2_656
Br4 Cu2 2.5020(12) .
Cu1 Br4 2.4943(14) 2_646
Cu1 Br2 2.5403(13) 2_656
Cu1 Cu2 2.7405(19) .
Cu1 Cu2 2.9702(18) 2_646
Cu2 Br1 2.5000(14) 2_656
Cu2 Br2 2.5747(13) 2_656
Cu2 Cu1 2.9702(18) 2_656
N1 C5 1.501(6) .
N1 C7 1.509(7) .
N1 C1 1.509(7) .
N1 C3 1.514(6) .
N2 C6 1.499(6) .
N2 C4 1.505(6) .
N2 C2 1.505(6) .
N2 C8 1.508(7) 1_565
C1 C2 1.525(8) .
C3 C4 1.520(9) .
C5 C6 1.537(8) .
C8 N2 1.508(7) 1_545
